data_7019717
loop_
_publ_author_name
'Dange, Deepak'
'Choong, Sam L.'
'Schenk, Christian'
'Stasch, Andreas'
'Jones, Cameron'

_publ_section_title
;
 Synthesis and characterisation of anionic and neutral gallium(i)
 N-heterocyclic carbene analogues.
;
_journal_issue 31
_journal_name_full 'Dalton transactions (Cambridge, England : 2003)'
_journal_page_first 9304
_journal_page_last 9315
_journal_paper_doi 10.1039/c2dt30299c
_journal_volume 41
_journal_year 2012
_chemical_formula_sum 'C12 H24 I Na O6'
_chemical_formula_weight 414.20
_chemical_name_systematic
;
?
;
_space_group_IT_number 14
_symmetry_cell_setting monoclinic
_symmetry_space_group_name_Hall '-P 2yn'
_symmetry_space_group_name_H-M 'P 1 21/n 1'
_atom_sites_solution_hydrogens geom
_atom_sites_solution_primary direct
_atom_sites_solution_secondary difmap
_audit_creation_method SHELXL-97
_cell_angle_alpha 90.00
_cell_angle_beta 106.372(3)
_cell_angle_gamma 90.00
_cell_formula_units_Z 4
_cell_length_a 13.5047(3)
_cell_length_b 8.5025(2)
_cell_length_c 15.2657(5)
_cell_measurement_temperature 173(2)
_cell_volume 1681.79(8)
_computing_structure_refinement 'SHELXL-97 (Sheldrick, 1997)'
_computing_structure_solution 'SHELXS-97 (Sheldrick, 1990)'
_diffrn_ambient_temperature 173(2)
_diffrn_measured_fraction_theta_full 0.996
_diffrn_measured_fraction_theta_max 0.996
_diffrn_measurement_device_type 'Oxford Gemini Ultra'
_diffrn_radiation_monochromator graphite
_diffrn_radiation_source 'Enhance (Mo) X-ray Source'
_diffrn_radiation_type MoK\a
_diffrn_radiation_wavelength 0.71073
_diffrn_reflns_av_R_equivalents 0.0209
_diffrn_reflns_av_sigmaI/netI 0.0248
_diffrn_reflns_limit_h_max 14
_diffrn_reflns_limit_h_min -16
_diffrn_reflns_limit_k_max 7
_diffrn_reflns_limit_k_min -10
_diffrn_reflns_limit_l_max 18
_diffrn_reflns_limit_l_min -14
_diffrn_reflns_number 6907
_diffrn_reflns_theta_full 25.00
_diffrn_reflns_theta_max 25.00
_diffrn_reflns_theta_min 2.99
_exptl_absorpt_coefficient_mu 1.949
_exptl_absorpt_correction_T_max 0.696
_exptl_absorpt_correction_T_min 0.504
_exptl_absorpt_correction_type multi-scan
_exptl_absorpt_process_details 'SCALE3 ABSPACK'
_exptl_crystal_density_diffrn 1.636
_exptl_crystal_density_method 'not measured'
_exptl_crystal_F_000 832
_exptl_crystal_size_max 0.40
_exptl_crystal_size_mid 0.25
_exptl_crystal_size_min 0.20
_refine_diff_density_max 1.968
_refine_diff_density_min -1.325
_refine_diff_density_rms 0.119
_refine_ls_extinction_method none
_refine_ls_goodness_of_fit_ref 1.137
_refine_ls_hydrogen_treatment constr
_refine_ls_matrix_type full
_refine_ls_number_parameters 181
_refine_ls_number_reflns 2946
_refine_ls_number_restraints 0
_refine_ls_restrained_S_all 1.137
_refine_ls_R_factor_all 0.0379
_refine_ls_R_factor_gt 0.0343
_refine_ls_shift/su_max 0.001
_refine_ls_shift/su_mean 0.000
_refine_ls_structure_factor_coef Fsqd
_refine_ls_weighting_details 'calc w=1/[\s^2^(Fo^2^)+(0.0541P)^2^+1.2664P] where P=(Fo^2^+2Fc^2^)/3'
_refine_ls_weighting_scheme calc
_refine_ls_wR_factor_gt 0.0883
_refine_ls_wR_factor_ref 0.0917
_reflns_number_gt 2697
_reflns_number_total 2946
_reflns_threshold_expression >2sigma(I)
_cod_data_source_file c2dt30299c.txt
_cod_data_source_block compound4S
_cod_original_sg_symbol_H-M P2(1)/n
_cod_database_code 7019717

loop_
_symmetry_equiv_pos_as_xyz
'x, y, z'
'-x+1/2, y+1/2, -z+1/2'
'-x, -y, -z'
'x-1/2, -y-1/2, z-1/2'

loop_
_atom_site_label
_atom_site_type_symbol
_atom_site_fract_x
_atom_site_fract_y
_atom_site_fract_z
_atom_site_U_iso_or_equiv
_atom_site_adp_type
_atom_site_occupancy
_atom_site_symmetry_multiplicity
_atom_site_calc_flag
_atom_site_refinement_flags
I1 I 0.485570(17) 0.02304(3) 0.234654(16) 0.02657(13) Uani 1 1 d .
Na1 Na 0.57359(10) 0.33784(16) 0.33363(9) 0.0242(3) Uani 1 1 d .
O1 O 0.4496(2) 0.4898(3) 0.2059(2) 0.0269(6) Uani 1 1 d .
C1 C 0.3674(3) 0.5662(5) 0.2300(3) 0.0280(8) Uani 1 1 d .
H1A H 0.3134 0.5987 0.1744 0.034 Uiso 1 1 calc R
H1B H 0.3931 0.6610 0.2671 0.034 Uiso 1 1 calc R
O2 O 0.40314(17) 0.4188(3) 0.36669(16) 0.0260(5) Uani 1 1 d .
C2 C 0.3246(3) 0.4503(5) 0.2838(3) 0.0290(9) Uani 1 1 d .
H2A H 0.2627 0.4945 0.2974 0.035 Uiso 1 1 calc R
H2B H 0.3045 0.3520 0.2485 0.035 Uiso 1 1 calc R
O3 O 0.54619(19) 0.2157(3) 0.47215(17) 0.0285(6) Uani 1 1 d .
C3 C 0.3735(3) 0.2948(5) 0.4177(3) 0.0293(8) Uani 1 1 d .
H3A H 0.3583 0.1980 0.3802 0.035 Uiso 1 1 calc R
H3B H 0.3106 0.3252 0.4347 0.035 Uiso 1 1 calc R
O4 O 0.74090(18) 0.2393(3) 0.44788(16) 0.0254(5) Uani 1 1 d .
C4 C 0.4603(3) 0.2660(4) 0.5014(2) 0.0276(8) Uani 1 1 d .
H4A H 0.4774 0.3636 0.5379 0.033 Uiso 1 1 calc R
H4B H 0.4410 0.1839 0.5396 0.033 Uiso 1 1 calc R
O5 O 0.70112(19) 0.5481(3) 0.40147(18) 0.0254(6) Uani 1 1 d .
C5 C 0.6320(3) 0.1678(5) 0.5447(3) 0.0336(9) Uani 1 1 d .
H5A H 0.6126 0.0789 0.5784 0.040 Uiso 1 1 calc R
H5B H 0.6564 0.2559 0.5878 0.040 Uiso 1 1 calc R
O6 O 0.6582(2) 0.4725(3) 0.2172(2) 0.0305(6) Uani 1 1 d .
C6 C 0.7150(3) 0.1184(5) 0.5022(3) 0.0340(9) Uani 1 1 d .
H6A H 0.7775 0.0887 0.5512 0.041 Uiso 1 1 calc R
H6B H 0.6914 0.0245 0.4637 0.041 Uiso 1 1 calc R
C7 C 0.8018(3) 0.3612(5) 0.5011(3) 0.0348(9) Uani 1 1 d .
H7A H 0.8726 0.3227 0.5303 0.042 Uiso 1 1 calc R
H7B H 0.7711 0.3955 0.5497 0.042 Uiso 1 1 calc R
C8 C 0.8048(3) 0.4952(5) 0.4389(3) 0.0319(9) Uani 1 1 d .
H8A H 0.8482 0.5813 0.4732 0.038 Uiso 1 1 calc R
H8B H 0.8341 0.4607 0.3896 0.038 Uiso 1 1 calc R
C9 C 0.6911(3) 0.6703(4) 0.3356(3) 0.0298(8) Uani 1 1 d .
H9A H 0.7393 0.7566 0.3626 0.036 Uiso 1 1 calc R
H9B H 0.6201 0.7129 0.3203 0.036 Uiso 1 1 calc R
C10 C 0.7133(3) 0.6152(5) 0.2495(3) 0.0319(9) Uani 1 1 d .
H10A H 0.6924 0.6976 0.2020 0.038 Uiso 1 1 calc R
H10B H 0.7883 0.5969 0.2614 0.038 Uiso 1 1 calc R
C11 C 0.5803(3) 0.4882(5) 0.1324(3) 0.0306(9) Uani 1 1 d .
H11A H 0.5583 0.3824 0.1075 0.037 Uiso 1 1 calc R
H11B H 0.6095 0.5439 0.0884 0.037 Uiso 1 1 calc R
C12 C 0.4879(3) 0.5773(5) 0.1424(2) 0.0283(8) Uani 1 1 d .
H12A H 0.5079 0.6847 0.1657 0.034 Uiso 1 1 calc R
H12B H 0.4346 0.5853 0.0829 0.034 Uiso 1 1 calc R

loop_
_atom_site_aniso_label
_atom_site_aniso_U_11
_atom_site_aniso_U_22
_atom_site_aniso_U_33
_atom_site_aniso_U_23
_atom_site_aniso_U_13
_atom_site_aniso_U_12
I1 0.02560(18) 0.02526(18) 0.02757(18) -0.00226(9) 0.00543(12) -0.00097(8)
Na1 0.0239(7) 0.0257(8) 0.0227(7) 0.0003(6) 0.0063(6) -0.0008(5)
O1 0.0288(15) 0.0245(14) 0.0303(15) 0.0037(11) 0.0131(13) 0.0050(10)
C1 0.0234(18) 0.033(2) 0.0259(19) -0.0033(17) 0.0042(15) 0.0088(16)
O2 0.0241(12) 0.0286(14) 0.0244(13) -0.0020(11) 0.0057(10) -0.0050(11)
C2 0.0198(18) 0.035(2) 0.032(2) -0.0073(17) 0.0059(16) -0.0007(16)
O3 0.0294(13) 0.0363(15) 0.0218(13) -0.0004(11) 0.0104(11) 0.0025(11)
C3 0.0294(19) 0.029(2) 0.033(2) -0.0053(16) 0.0155(16) -0.0088(16)
O4 0.0283(12) 0.0271(14) 0.0209(12) 0.0010(10) 0.0072(10) 0.0002(10)
C4 0.0324(19) 0.028(2) 0.0277(19) -0.0027(16) 0.0170(16) -0.0041(15)
O5 0.0236(13) 0.0275(14) 0.0266(14) 0.0016(11) 0.0095(11) -0.0005(10)
C5 0.041(2) 0.035(2) 0.027(2) 0.0085(17) 0.0124(17) 0.0069(17)
O6 0.0294(15) 0.0332(17) 0.0293(16) 0.0003(11) 0.0092(13) 0.0026(11)
C6 0.043(2) 0.025(2) 0.037(2) 0.0083(17) 0.0166(18) 0.0075(17)
C7 0.036(2) 0.036(2) 0.027(2) 0.0001(17) -0.0001(17) -0.0003(17)
C8 0.024(2) 0.035(2) 0.034(2) -0.0025(17) 0.0042(17) -0.0018(15)
C9 0.034(2) 0.023(2) 0.033(2) 0.0028(16) 0.0107(17) -0.0027(15)
C10 0.0264(18) 0.042(2) 0.028(2) 0.0040(17) 0.0097(16) -0.0078(17)
C11 0.035(2) 0.036(2) 0.022(2) -0.0019(16) 0.0095(18) -0.0019(16)
C12 0.0315(19) 0.033(2) 0.0184(18) 0.0017(16) 0.0040(15) -0.0025(16)

loop_
_atom_type_symbol
_atom_type_description
_atom_type_scat_dispersion_real
_atom_type_scat_dispersion_imag
_atom_type_scat_source
C C 0.0033 0.0016 'International Tables Vol C Tables 4.2.6.8 and 6.1.1.4'
H H 0.0000 0.0000 'International Tables Vol C Tables 4.2.6.8 and 6.1.1.4'
Na Na 0.0362 0.0249 'International Tables Vol C Tables 4.2.6.8 and 6.1.1.4'
I I -0.4742 1.8119 'International Tables Vol C Tables 4.2.6.8 and 6.1.1.4'
O O 0.0106 0.0060 'International Tables Vol C Tables 4.2.6.8 and 6.1.1.4'

loop_
_geom_angle_atom_site_label_1
_geom_angle_atom_site_label_2
_geom_angle_atom_site_label_3
_geom_angle
O3 Na1 O5 101.41(10)
O3 Na1 O1 130.18(9)
O5 Na1 O1 100.53(10)
O3 Na1 O4 66.34(8)
O5 Na1 O4 65.22(9)
O1 Na1 O4 161.74(10)
O3 Na1 O2 65.74(8)
O5 Na1 O2 106.06(9)
O1 Na1 O2 65.38(8)
O4 Na1 O2 127.89(9)
O3 Na1 O6 163.27(10)
O5 Na1 O6 65.70(9)
O1 Na1 O6 64.99(9)
O4 Na1 O6 97.70(9)
O2 Na1 O6 126.61(10)
O3 Na1 I1 85.75(7)
O5 Na1 I1 159.09(7)
O1 Na1 I1 89.21(7)
O4 Na1 I1 100.92(7)
O2 Na1 I1 94.81(7)
O6 Na1 I1 102.91(7)
C1 O1 C12 113.3(3)
C1 O1 Na1 115.4(2)
C12 O1 Na1 120.0(2)
O1 C1 C2 107.0(3)
O1 C1 H1A 110.3
C2 C1 H1A 110.3
O1 C1 H1B 110.3
C2 C1 H1B 110.3
H1A C1 H1B 108.6
C2 O2 C3 111.6(3)
C2 O2 Na1 110.90(19)
C3 O2 Na1 108.1(2)
O2 C2 C1 107.7(3)
O2 C2 H2A 110.2
C1 C2 H2A 110.2
O2 C2 H2B 110.2
C1 C2 H2B 110.2
H2A C2 H2B 108.5
C5 O3 C4 113.6(3)
C5 O3 Na1 120.1(2)
C4 O3 Na1 118.3(2)
O2 C3 C4 108.3(3)
O2 C3 H3A 110.0
C4 C3 H3A 110.0
O2 C3 H3B 110.0
C4 C3 H3B 110.0
H3A C3 H3B 108.4
C6 O4 C7 112.9(3)
C6 O4 Na1 108.5(2)
C7 O4 Na1 113.9(2)
O3 C4 C3 107.1(3)
O3 C4 H4A 110.3
C3 C4 H4A 110.3
O3 C4 H4B 110.3
C3 C4 H4B 110.3
H4A C4 H4B 108.5
C9 O5 C8 113.5(3)
C9 O5 Na1 108.2(2)
C8 O5 Na1 115.1(2)
O3 C5 C6 106.7(3)
O3 C5 H5A 110.4
C6 C5 H5A 110.4
O3 C5 H5B 110.4
C6 C5 H5B 110.4
H5A C5 H5B 108.6
C11 O6 C10 114.2(3)
C11 O6 Na1 107.7(2)
C10 O6 Na1 114.7(2)
O4 C6 C5 112.6(3)
O4 C6 H6A 109.1
C5 C6 H6A 109.1
O4 C6 H6B 109.1
C5 C6 H6B 109.1
H6A C6 H6B 107.8
O4 C7 C8 107.9(3)
O4 C7 H7A 110.1
C8 C7 H7A 110.1
O4 C7 H7B 110.1
C8 C7 H7B 110.1
H7A C7 H7B 108.4
O5 C8 C7 107.2(3)
O5 C8 H8A 110.3
C7 C8 H8A 110.3
O5 C8 H8B 110.3
C7 C8 H8B 110.3
H8A C8 H8B 108.5
O5 C9 C10 112.8(3)
O5 C9 H9A 109.0
C10 C9 H9A 109.0
O5 C9 H9B 109.0
C10 C9 H9B 109.0
H9A C9 H9B 107.8
O6 C10 C9 110.6(3)
O6 C10 H10A 109.5
C9 C10 H10A 109.5
O6 C10 H10B 109.5
C9 C10 H10B 109.5
H10A C10 H10B 108.1
O6 C11 C12 112.1(3)
O6 C11 H11A 109.2
C12 C11 H11A 109.2
O6 C11 H11B 109.2
C12 C11 H11B 109.2
H11A C11 H11B 107.9
O1 C12 C11 106.0(3)
O1 C12 H12A 110.5
C11 C12 H12A 110.5
O1 C12 H12B 110.5
C11 C12 H12B 110.5
H12A C12 H12B 108.7

loop_
_geom_bond_atom_site_label_1
_geom_bond_atom_site_label_2
_geom_bond_distance
I1 Na1 3.1381(14)
Na1 O3 2.476(3)
Na1 O5 2.496(3)
Na1 O1 2.536(3)
Na1 O4 2.575(3)
Na1 O2 2.585(3)
Na1 O6 2.631(3)
O1 C1 1.421(4)
O1 C12 1.429(4)
C1 C2 1.500(6)
C1 H1A 0.9900
C1 H1B 0.9900
O2 C2 1.429(5)
O2 C3 1.433(4)
C2 H2A 0.9900
C2 H2B 0.9900
O3 C5 1.418(5)
O3 C4 1.422(4)
C3 C4 1.491(5)
C3 H3A 0.9900
C3 H3B 0.9900
O4 C6 1.425(4)
O4 C7 1.427(5)
C4 H4A 0.9900
C4 H4B 0.9900
O5 C9 1.425(4)
O5 C8 1.427(5)
C5 C6 1.505(5)
C5 H5A 0.9900
C5 H5B 0.9900
O6 C11 1.425(5)
O6 C10 1.436(5)
C6 H6A 0.9900
C6 H6B 0.9900
C7 C8 1.491(6)
C7 H7A 0.9900
C7 H7B 0.9900
C8 H8A 0.9900
C8 H8B 0.9900
C9 C10 1.504(5)
C9 H9A 0.9900
C9 H9B 0.9900
C10 H10A 0.9900
C10 H10B 0.9900
C11 C12 1.504(5)
C11 H11A 0.9900
C11 H11B 0.9900
C12 H12A 0.9900
C12 H12B 0.9900
